data_4023395
loop_
_publ_author_name
'Wendy A. Loughlin'
'Ian D. Jenkins'
'Luke C. Henderson'
'Marc R. Campitelli'
'Peter C. Healy'

_publ_section_title
;
 Total Synthesis of (+-)-Hyphodermins A and D
;
_journal_name_full 'Journal of Organic Chemistry'
_journal_page_first 3435
_journal_page_last 3440
_journal_paper_doi 10.1021/jo800227p
_journal_volume 73
_journal_year 2008
_chemical_compound_source 'see text'
_chemical_formula_moiety 'C16 H14 O5'
_chemical_formula_sum 'C16 H14 O5'
_chemical_formula_weight 286.27
_chemical_name_systematic
; 
1,3,6,9-tetrahydro-6,6-dimethyl-3,9-dioxonaptho[2,1-c]furan-1-yl acetate
;
_space_group_IT_number 15
_symmetry_cell_setting monoclinic
_symmetry_Int_Tables_number 15
_symmetry_space_group_name_Hall '-C 2yc'
_symmetry_space_group_name_H-M 'C 1 2/c 1'
_atom_sites_solution_hydrogens geom
_atom_sites_solution_primary direct
_atom_sites_solution_secondary difmap
_cell_angle_alpha 90
_cell_angle_beta 97.413(12)
_cell_angle_gamma 90
_cell_formula_units_Z 8
_cell_length_a 16.557(2)
_cell_length_b 11.614(3)
_cell_length_c 14.704(2)
_cell_measurement_reflns_used 25
_cell_measurement_temperature 295
_cell_measurement_theta_max 13.0
_cell_measurement_theta_min 10.2
_cell_volume 2803.8(9)
_computing_cell_refinement 'MSC/AFC7 Diffractometer Control (MSC, 1999)'
_computing_data_collection 'MSC/AFC7 Diffractometer Control (MSC, 1999)'
_computing_data_reduction 'teXsan for Windows (MSC, 2001)'
_computing_molecular_graphics 'ORTEP3 (Farrugia, 1997)'
_computing_publication_material 'teXsan for Windows (MSC, 2001); PLATON (Spek, 2003)'
_computing_structure_refinement 'teXsan for Windows (MSC, 2001); SHELXL-97 (Sheldrick, 1997)'
_computing_structure_solution 'teXsan for Windows (MSC, 2001)'
_diffrn_ambient_temperature 295
_diffrn_measured_fraction_theta_full 0.998
_diffrn_measured_fraction_theta_max 0.998
_diffrn_measurement_device 'Rigaku AFC7R'
_diffrn_measurement_method \w-2\q
_diffrn_radiation_detector 'scintillation counter'
_diffrn_radiation_monochromator graphite
_diffrn_radiation_source 'Rigaku rotating anode'
_diffrn_radiation_type 'Mo K\a'
_diffrn_radiation_wavelength 0.71069
_diffrn_reflns_av_R_equivalents 0.0255
_diffrn_reflns_av_sigmaI/netI 0.0767
_diffrn_reflns_limit_h_max 19
_diffrn_reflns_limit_h_min -9
_diffrn_reflns_limit_k_max 13
_diffrn_reflns_limit_k_min 0
_diffrn_reflns_limit_l_max 17
_diffrn_reflns_limit_l_min -17
_diffrn_reflns_number 2793
_diffrn_reflns_reduction_process ' ?'
_diffrn_reflns_theta_full 25.01
_diffrn_reflns_theta_max 25.01
_diffrn_reflns_theta_min 2.65
_diffrn_standards_decay_% 1.00
_diffrn_standards_interval_count 150
_diffrn_standards_number 3
_exptl_absorpt_coefficient_mu 0.101
_exptl_absorpt_correction_type none
_exptl_crystal_colour colourless
_exptl_crystal_density_diffrn 1.356
_exptl_crystal_density_method 'not measured'
_exptl_crystal_description prismatic
_exptl_crystal_F_000 1200
_exptl_crystal_size_max 0.25
_exptl_crystal_size_mid 0.25
_exptl_crystal_size_min 0.20
_refine_diff_density_max 0.148
_refine_diff_density_min -0.187
_refine_diff_density_rms 0.040
_refine_ls_extinction_method none
_refine_ls_goodness_of_fit_ref 0.991
_refine_ls_hydrogen_treatment constr
_refine_ls_matrix_type full
_refine_ls_number_parameters 190
_refine_ls_number_reflns 2457
_refine_ls_number_restraints 0
_refine_ls_restrained_S_all 0.991
_refine_ls_R_factor_all 0.1529
_refine_ls_R_factor_gt 0.0511
_refine_ls_shift/su_max 0.000
_refine_ls_shift/su_mean 0.000
_refine_ls_structure_factor_coef Fsqd
_refine_ls_weighting_details 'calc w=1/[\s^2^(Fo^2^)+(0.0756P)^2^]         where P=(Fo^2^+2Fc^2^)/3'
_refine_ls_weighting_scheme calc
_refine_ls_wR_factor_gt 0.1316
_refine_ls_wR_factor_ref 0.1681
_reflns_number_gt 1110
_reflns_number_total 2457
_reflns_threshold_expression I>2\s(I)
_cod_data_source_file jo800227p-File003_2.cif
_cod_data_source_block 21_LH6-7_847wl67
_cod_depositor_comments
;
The following automatic conversions were performed:
'_symmetry_cell_setting' value 'Monoclinic' changed to 'monoclinic'
according to '/home/saulius/struct/CIF-dictionaries/cif_core.dic'
dictionary named 'cif_core.dic' version 2.4.1 from 2010-06-29.

Automatic conversion script
Id: cif_fix_enum 1527 2010-12-29 10:47:43Z saulius 
;
_cod_original_sg_symbol_H-M 'C 2/c'
_cod_database_code 4023395

loop_
_symmetry_equiv_pos_site_id
_symmetry_equiv_pos_as_xyz
1 x,y,z
2 -x,y,1/2-z
3 -x,-y,-z
4 x,-y,1/2+z
5 1/2+x,1/2+y,z
6 1/2-x,1/2+y,1/2-z
7 1/2-x,1/2-y,-z
8 1/2+x,1/2-y,1/2+z

loop_
_atom_site_aniso_label
_atom_site_aniso_U_11
_atom_site_aniso_U_22
_atom_site_aniso_U_33
_atom_site_aniso_U_23
_atom_site_aniso_U_13
_atom_site_aniso_U_12
O1 0.0828(18) 0.095(2) 0.0811(17) 0.0229(16) 0.0270(13) 0.0153(15)
O3 0.135(3) 0.079(2) 0.145(3) 0.0263(19) 0.057(2) -0.0013(19)
O9 0.095(2) 0.0868(19) 0.0821(18) -0.0247(15) 0.0121(14) -0.0045(15)
O11 0.0588(14) 0.1044(18) 0.0593(14) -0.0056(13) 0.0154(10) 0.0140(13)
O12 0.125(3) 0.192(4) 0.0645(16) -0.019(2) -0.0004(17) 0.050(2)
C1 0.055(2) 0.087(3) 0.072(2) 0.005(2) 0.0113(17) 0.009(2)
C3 0.070(3) 0.075(3) 0.101(3) 0.011(3) 0.030(2) 0.007(2)
C3A 0.061(2) 0.063(2) 0.077(2) 0.005(2) 0.0216(18) 0.0013(18)
C4 0.076(3) 0.066(2) 0.093(3) -0.012(2) 0.023(2) -0.0107(19)
C5 0.069(2) 0.075(3) 0.069(2) -0.015(2) 0.0183(18) -0.0028(19)
C5A 0.0395(17) 0.069(2) 0.065(2) -0.0017(18) 0.0128(14) 0.0019(16)
C6 0.0536(19) 0.076(2) 0.071(2) 0.0036(19) 0.0124(17) 0.0003(17)
C7 0.065(2) 0.071(3) 0.102(3) 0.020(2) 0.024(2) -0.0002(19)
C8 0.072(2) 0.062(2) 0.099(3) 0.001(2) 0.016(2) -0.0015(19)
C9 0.0483(19) 0.075(3) 0.074(2) -0.011(2) 0.0081(16) 0.0056(18)
C9A 0.0391(16) 0.061(2) 0.063(2) -0.0035(17) 0.0110(14) 0.0056(14)
C9B 0.0432(17) 0.073(2) 0.0564(19) 0.0009(18) 0.0109(14) 0.0053(17)
C11 0.085(3) 0.116(3) 0.061(2) -0.004(2) 0.019(2) 0.009(3)
C12 0.113(3) 0.116(4) 0.080(3) -0.007(2) 0.037(2) 0.024(3)
C61 0.078(3) 0.124(4) 0.083(3) 0.019(2) -0.005(2) -0.001(2)
C62 0.084(3) 0.098(3) 0.095(3) 0.006(2) 0.040(2) -0.007(2)

loop_
_atom_site_label
_atom_site_type_symbol
_atom_site_thermal_displace_type
_atom_site_fract_x
_atom_site_fract_y
_atom_site_fract_z
_atom_site_occupancy
_atom_site_U_iso_or_equiv
_atom_site_calc_flag
_atom_site_refinement_flags
O1 O Uani 0.87859(15) 0.4328(3) -0.04344(17) 1.000 0.0849(11) . .
O3 O Uani 0.8953(2) 0.6023(3) 0.0289(2) 1.000 0.1163(16) . .
O9 O Uani 0.82382(15) 0.0884(2) 0.02302(18) 1.000 0.0879(11) . .
O11 O Uani 0.94036(13) 0.2555(2) -0.03341(14) 1.000 0.0735(9) . .
O12 O Uani 0.8961(2) 0.2412(3) -0.18265(19) 1.000 0.1283(17) . .
C1 C Uani 0.8686(2) 0.3150(3) -0.0200(2) 1.000 0.0711(14) . .
C3 C Uani 0.8859(2) 0.4997(4) 0.0329(3) 1.000 0.0803(17) . .
C3A C Uani 0.8785(2) 0.4253(3) 0.1125(2) 1.000 0.0659(12) . .
C4 C Uani 0.8833(2) 0.4516(3) 0.2051(3) 1.000 0.0773(16) . .
C5 C Uani 0.8721(2) 0.3639(3) 0.2647(2) 1.000 0.0702(14) . .
C5A C Uani 0.85563(17) 0.2510(3) 0.2347(2) 1.000 0.0573(11) . .
C6 C Uani 0.84421(19) 0.1584(3) 0.3040(2) 1.000 0.0665(11) . .
C7 C Uani 0.8225(2) 0.0452(3) 0.2605(3) 1.000 0.0782(16) . .
C8 C Uani 0.8165(2) 0.0216(3) 0.1718(3) 1.000 0.0772(14) . .
C9 C Uani 0.83023(19) 0.1084(3) 0.1057(3) 1.000 0.0658(14) . .
C9A C Uani 0.85083(17) 0.2262(3) 0.1407(2) 1.000 0.0540(11) . .
C9B C Uani 0.86418(18) 0.3157(3) 0.0816(2) 1.000 0.0571(11) . .
C11 C Uani 0.9467(3) 0.2212(4) -0.1202(3) 1.000 0.0865(16) . .
C12 C Uani 1.0253(3) 0.1598(4) -0.1235(3) 1.000 0.1009(19) . .
C61 C Uani 0.9246(2) 0.1435(4) 0.3686(3) 1.000 0.0964(19) . .
C62 C Uani 0.7764(2) 0.1931(4) 0.3626(3) 1.000 0.0898(17) . .
H1 H Uiso 0.82150 0.28180 -0.05370 1.000 0.0850 . .
H4 H Uiso 0.89400 0.52790 0.22650 1.000 0.0930 . .
H5 H Uiso 0.87560 0.38040 0.32840 1.000 0.0840 . .
H7 H Uiso 0.81210 -0.01600 0.30010 1.000 0.0940 . .
H8 H Uiso 0.80280 -0.05440 0.15130 1.000 0.0930 . .
H12A H Uiso 1.05060 0.18800 -0.17350 1.000 0.1210 . .
H12B H Uiso 1.01540 0.07960 -0.13120 1.000 0.1210 . .
H12C H Uiso 1.06020 0.17250 -0.06780 1.000 0.1210 . .
H61A H Uiso 0.93410 0.20980 0.40640 1.000 0.1160 . .
H61B H Uiso 0.92100 0.07750 0.40600 1.000 0.1160 . .
H61C H Uiso 0.96830 0.13400 0.33330 1.000 0.1160 . .
H62A H Uiso 0.76840 0.13260 0.40400 1.000 0.1080 . .
H62B H Uiso 0.79220 0.26110 0.39630 1.000 0.1080 . .
H62C H Uiso 0.72700 0.20690 0.32350 1.000 0.1080 . .

loop_
_atom_type_symbol
_atom_type_description
_atom_type_scat_dispersion_real
_atom_type_scat_dispersion_imag
_atom_type_scat_source
O O 0.0106 0.0060 'International Tables Vol C Tables 4.2.6.8 and 6.1.1.4'
H H 0.0000 0.0000 'International Tables Vol C Tables 4.2.6.8 and 6.1.1.4'
C C 0.0033 0.0016 'International Tables Vol C Tables 4.2.6.8 and 6.1.1.4'

loop_
_geom_angle_atom_site_label_1
_geom_angle_atom_site_label_2
_geom_angle_atom_site_label_3
_geom_angle
_geom_angle_site_symmetry_1
_geom_angle_site_symmetry_2
_geom_angle_site_symmetry_3
_geom_angle_publ_flag
C1 O1 C3 110.5(3) . . . yes
C1 O11 C11 116.4(3) . . . yes
O1 C1 O11 108.1(3) . . . yes
O1 C1 C9B 104.9(3) . . . yes
O11 C1 C9B 106.9(2) . . . yes
O1 C3 O3 121.6(4) . . . yes
O1 C3 C3A 108.3(4) . . . yes
O3 C3 C3A 130.1(4) . . . yes
C3 C3A C4 130.6(3) . . . no
C3 C3A C9B 108.2(3) . . . no
C4 C3A C9B 121.2(3) . . . no
C3A C4 C5 117.9(3) . . . no
C4 C5 C5A 122.1(3) . . . no
C5 C5A C6 119.4(3) . . . no
C5 C5A C9A 119.1(3) . . . no
C6 C5A C9A 121.5(3) . . . no
C5A C6 C7 112.6(3) . . . no
C5A C6 C61 108.8(3) . . . no
C5A C6 C62 110.6(3) . . . no
C7 C6 C61 107.9(3) . . . no
C7 C6 C62 108.4(3) . . . no
C61 C6 C62 108.4(3) . . . no
C6 C7 C8 126.2(3) . . . no
C7 C8 C9 121.5(3) . . . no
O9 C9 C8 122.3(3) . . . yes
O9 C9 C9A 120.2(3) . . . yes
C8 C9 C9A 117.4(4) . . . no
C5A C9A C9 120.7(3) . . . no
C5A C9A C9B 117.9(3) . . . no
C9 C9A C9B 121.3(3) . . . no
C1 C9B C3A 107.9(3) . . . no
C1 C9B C9A 130.4(3) . . . no
C3A C9B C9A 121.7(3) . . . no
O11 C11 O12 122.7(4) . . . yes
O11 C11 C12 110.2(4) . . . yes
O12 C11 C12 127.0(4) . . . yes
O1 C1 H1 112.00 . . . no
O11 C1 H1 112.00 . . . no
C9B C1 H1 112.00 . . . no
C3A C4 H4 121.00 . . . no
C5 C4 H4 121.00 . . . no
C4 C5 H5 119.00 . . . no
C5A C5 H5 119.00 . . . no
C6 C7 H7 117.00 . . . no
C8 C7 H7 117.00 . . . no
C7 C8 H8 119.00 . . . no
C9 C8 H8 119.00 . . . no
C11 C12 H12A 110.00 . . . no
C11 C12 H12B 110.00 . . . no
C11 C12 H12C 110.00 . . . no
H12A C12 H12B 109.00 . . . no
H12A C12 H12C 109.00 . . . no
H12B C12 H12C 109.00 . . . no
C6 C61 H61A 109.00 . . . no
C6 C61 H61B 109.00 . . . no
C6 C61 H61C 110.00 . . . no
H61A C61 H61B 109.00 . . . no
H61A C61 H61C 109.00 . . . no
H61B C61 H61C 109.00 . . . no
C6 C62 H62A 110.00 . . . no
C6 C62 H62B 110.00 . . . no
C6 C62 H62C 110.00 . . . no
H62A C62 H62B 109.00 . . . no
H62A C62 H62C 109.00 . . . no
H62B C62 H62C 109.00 . . . no

loop_
_geom_bond_atom_site_label_1
_geom_bond_atom_site_label_2
_geom_bond_distance
_geom_bond_site_symmetry_1
_geom_bond_site_symmetry_2
_geom_bond_publ_flag
O1 C1 1.426(5) . . yes
O1 C3 1.358(5) . . yes
O3 C3 1.204(6) . . yes
O9 C9 1.229(5) . . yes
O11 C1 1.410(4) . . yes
O11 C11 1.354(5) . . yes
O12 C11 1.183(6) . . yes
C1 C9B 1.505(4) . . no
C3 C3A 1.473(5) . . no
C3A C4 1.388(5) . . no
C3A C9B 1.362(5) . . no
C4 C5 1.372(5) . . no
C5 C5A 1.399(5) . . no
C5A C6 1.510(5) . . no
C5A C9A 1.404(4) . . no
C6 C7 1.486(5) . . no
C6 C61 1.542(5) . . no
C6 C62 1.554(5) . . no
C7 C8 1.324(6) . . no
C8 C9 1.439(6) . . no
C9 C9A 1.486(5) . . no
C9A C9B 1.391(5) . . no
C11 C12 1.490(7) . . no
C1 H1 0.9500 . . no
C4 H4 0.9500 . . no
C5 H5 0.9500 . . no
C7 H7 0.9500 . . no
C8 H8 0.9500 . . no
C12 H12A 0.9500 . . no
C12 H12B 0.9500 . . no
C12 H12C 0.9500 . . no
C61 H61A 0.9500 . . no
C61 H61B 0.9500 . . no
C61 H61C 0.9500 . . no
C62 H62A 0.9500 . . no
C62 H62B 0.9500 . . no
C62 H62C 0.9500 . . no

loop_
_geom_contact_atom_site_label_1
_geom_contact_atom_site_label_2
_geom_contact_distance
_geom_contact_site_symmetry_1
_geom_contact_site_symmetry_2
_geom_contact_publ_flag
O1 O12 3.063(4) . . no
O3 O11 3.176(4) . 3_765 no
O3 C12 3.290(6) . 3_765 no
O9 C1 2.828(4) . . no
O9 O11 2.931(3) . . no
O9 C1 3.373(4) . 7_655 no
O11 C9 3.375(4) . . no
O11 C61 3.342(5) . 2_755 no
O11 O9 2.931(3) . . no
O11 O3 3.176(4) . 3_765 no
O12 O1 3.063(4) . . no
O12 C12 3.416(6) . 2_754 no
O1 H5 2.8700 . 4_564 no
O3 H62B 2.8900 . 4_564 no
O3 H12C 2.7600 . 3_765 no
O9 H1 2.5100 . . no
O11 H61A 2.6600 . 2_755 no
O12 H1 2.4400 . . no
O12 H12A 2.4700 . 2_754 no
O12 H62C 2.7800 . 7_655 no
C1 O9 2.828(4) . . no
C1 O9 3.373(4) . 7_655 no
C1 C9 3.485(5) . 7_655 no
C8 C12 3.505(6) . 3_755 no
C9 O11 3.375(4) . . no
C9 C1 3.485(5) . 7_655 no
C12 C8 3.505(6) . 3_755 no
C12 O12 3.416(6) . 2_754 no
C12 O3 3.290(6) . 3_765 no
C61 O11 3.342(5) . 2_755 no
C5 H62B 2.7500 . . no
C5 H61A 2.8400 . . no
C9 H1 3.0800 . . no
C9 H1 2.8300 . 7_655 no
C9A H1 2.9700 . 7_655 no
C11 H12A 3.0600 . 2_754 no
C61 H5 2.9100 . . no
C61 H12C 2.9300 . 2_755 no
C61 H12B 3.0000 . 4_555 no
C62 H5 2.8100 . . no
H1 O9 2.5100 . . no
H1 O12 2.4400 . . no
H1 C9 3.0800 . . no
H1 C9 2.8300 . 7_655 no
H1 C9A 2.9700 . 7_655 no
H5 C61 2.9100 . . no
H5 C62 2.8100 . . no
H5 H61A 2.4300 . . no
H5 H62B 2.2800 . . no
H5 O1 2.8700 . 4_565 no
H7 H61B 2.4800 . . no
H7 H62A 2.4700 . . no
H12A O12 2.4700 . 2_754 no
H12A C11 3.0600 . 2_754 no
H12B C61 3.0000 . 4_554 no
H12B H61B 2.5100 . 4_554 no
H12C C61 2.9300 . 2_755 no
H12C H61A 2.4000 . 2_755 no
H12C O3 2.7600 . 3_765 no
H61A C5 2.8400 . . no
H61A H5 2.4300 . . no
H61A H62B 2.4100 . . no
H61A O11 2.6600 . 2_755 no
H61A H12C 2.4000 . 2_755 no
H61B H7 2.4800 . . no
H61B H12B 2.5100 . 4_555 no
H62A H7 2.4700 . . no
H62B C5 2.7500 . . no
H62B H5 2.2800 . . no
H62B H61A 2.4100 . . no
H62B O3 2.8900 . 4_565 no
H62C O12 2.7800 . 7_655 no

loop_
_geom_hbond_atom_site_label_D
_geom_hbond_atom_site_label_H
_geom_hbond_atom_site_label_A
_geom_hbond_distance_DH
_geom_hbond_distance_HA
_geom_hbond_distance_DA
_geom_hbond_angle_DHA
_geom_hbond_site_symmetry_A
_geom_hbond_publ_flag
C12 H12A O12 0.9500 2.4700 3.416(6) 172.00 2_754 yes

loop_
_geom_torsion_atom_site_label_1
_geom_torsion_atom_site_label_2
_geom_torsion_atom_site_label_3
_geom_torsion_atom_site_label_4
_geom_torsion
_geom_torsion_site_symmetry_1
_geom_torsion_site_symmetry_2
_geom_torsion_site_symmetry_3
_geom_torsion_site_symmetry_4
_geom_torsion_publ_flag
C3 O1 C1 O11 -109.7(3) . . . . no
C3 O1 C1 C9B 4.1(3) . . . . no
C1 O1 C3 O3 179.6(3) . . . . no
C1 O1 C3 C3A -1.5(4) . . . . no
C11 O11 C1 O1 -82.6(4) . . . . no
C11 O11 C1 C9B 164.9(3) . . . . no
C1 O11 C11 O12 1.4(6) . . . . no
C1 O11 C11 C12 -180.0(3) . . . . no
O11 C1 C9B C3A 109.3(3) . . . . no
O1 C1 C9B C3A -5.3(3) . . . . no
O1 C1 C9B C9A 176.5(3) . . . . no
O11 C1 C9B C9A -68.8(4) . . . . no
O1 C3 C3A C9B -2.0(4) . . . . no
O3 C3 C3A C4 -2.8(7) . . . . no
O1 C3 C3A C4 178.5(3) . . . . no
O3 C3 C3A C9B 176.7(4) . . . . no
C9B C3A C4 C5 -0.8(5) . . . . no
C3 C3A C4 C5 178.6(3) . . . . no
C4 C3A C9B C1 -176.0(3) . . . . no
C4 C3A C9B C9A 2.4(5) . . . . no
C3 C3A C9B C9A -177.2(3) . . . . no
C3 C3A C9B C1 4.5(4) . . . . no
C3A C4 C5 C5A -0.5(5) . . . . no
C4 C5 C5A C6 179.8(3) . . . . no
C4 C5 C5A C9A 0.4(5) . . . . no
C5 C5A C6 C61 -63.7(4) . . . . no
C5 C5A C6 C7 176.7(3) . . . . no
C9A C5A C6 C61 115.7(3) . . . . no
C9A C5A C6 C62 -125.4(3) . . . . no
C5 C5A C9A C9 -177.6(3) . . . . no
C5 C5A C9A C9B 1.1(4) . . . . no
C6 C5A C9A C9 3.0(4) . . . . no
C5 C5A C6 C62 55.2(4) . . . . no
C9A C5A C6 C7 -3.9(4) . . . . no
C6 C5A C9A C9B -178.4(3) . . . . no
C62 C6 C7 C8 125.6(4) . . . . no
C61 C6 C7 C8 -117.2(4) . . . . no
C5A C6 C7 C8 2.9(5) . . . . no
C6 C7 C8 C9 -0.8(5) . . . . no
C7 C8 C9 O9 -179.0(3) . . . . no
C7 C8 C9 C9A -0.5(5) . . . . no
O9 C9 C9A C5A 177.8(3) . . . . no
C8 C9 C9A C9B -179.3(3) . . . . no
O9 C9 C9A C9B -0.7(5) . . . . no
C8 C9 C9A C5A -0.7(4) . . . . no
C5A C9A C9B C1 175.6(3) . . . . no
C9 C9A C9B C3A 176.2(3) . . . . no
C5A C9A C9B C3A -2.4(4) . . . . no
C9 C9A C9B C1 -5.8(5) . . . . no
